data_4106490
loop_
_publ_author_name
'Eric R. Abbey'
'Lev N. Zakharov'
'Shih-Yuan Liu'

_publ_section_title
;
 Boron in Disguise: The Parent "Fused" BN Indole
;
_journal_name_full 'Journal of the American Chemical Society'
_journal_page_first 11508
_journal_page_last 11511
_journal_paper_doi 10.1021/ja205779b
_journal_volume 133
_journal_year 2011
_chemical_formula_sum 'C15 H14 B Cl N4 O6'
_chemical_formula_weight 392.56
_chemical_name_systematic
;

 ?

;
_space_group_IT_number 2
_symmetry_cell_setting triclinic
_symmetry_space_group_name_Hall '-P 1'
_symmetry_space_group_name_H-M 'P -1'
_atom_sites_solution_hydrogens geom
_atom_sites_solution_primary direct
_atom_sites_solution_secondary difmap
_audit_creation_method SHELXLTL
_cell_angle_alpha 77.830(4)
_cell_angle_beta 76.546(4)
_cell_angle_gamma 80.917(4)
_cell_formula_units_Z 2
_cell_length_a 6.6731(19)
_cell_length_b 11.562(3)
_cell_length_c 11.907(3)
_cell_measurement_reflns_used 2421
_cell_measurement_temperature 110(2)
_cell_measurement_theta_max 26.94
_cell_measurement_theta_min 2.30
_cell_volume 867.6(4)
_computing_cell_refinement 'Bruker SMART'
_computing_data_collection 'Bruker SMART'
_computing_data_reduction 'Bruker SAINT'
_computing_molecular_graphics 'Bruker SHELXTL'
_computing_publication_material 'Bruker SHELXTL'
_computing_structure_refinement 'SHELXL-97 (Sheldrick, 1997)'
_computing_structure_solution 'SHELXS-97 (Sheldrick, 1990)'
_diffrn_ambient_temperature 110(2)
_diffrn_measured_fraction_theta_full 0.997
_diffrn_measured_fraction_theta_max 0.997
_diffrn_measurement_device_type 'CCD area detector'
_diffrn_measurement_method 'phi and omega scans'
_diffrn_radiation_monochromator graphite
_diffrn_radiation_source 'fine-focus sealed tube'
_diffrn_radiation_type MoK\a
_diffrn_radiation_wavelength 0.71073
_diffrn_reflns_av_R_equivalents 0.0268
_diffrn_reflns_av_sigmaI/netI 0.0356
_diffrn_reflns_limit_h_max 7
_diffrn_reflns_limit_h_min -7
_diffrn_reflns_limit_k_max 13
_diffrn_reflns_limit_k_min -13
_diffrn_reflns_limit_l_max 14
_diffrn_reflns_limit_l_min -14
_diffrn_reflns_number 8243
_diffrn_reflns_theta_full 25.00
_diffrn_reflns_theta_max 25.00
_diffrn_reflns_theta_min 1.79
_exptl_absorpt_coefficient_mu 0.263
_exptl_absorpt_correction_T_max 0.9870
_exptl_absorpt_correction_T_min 0.9421
_exptl_absorpt_correction_type multi-scan
_exptl_absorpt_process_details SADABS
_exptl_crystal_colour yellow/orang
_exptl_crystal_density_diffrn 1.503
_exptl_crystal_description block
_exptl_crystal_F_000 404
_exptl_crystal_size_max 0.23
_exptl_crystal_size_mid 0.12
_exptl_crystal_size_min 0.05
_refine_diff_density_max 0.922
_refine_diff_density_min -0.404
_refine_diff_density_rms 0.086
_refine_ls_extinction_method none
_refine_ls_goodness_of_fit_ref 1.071
_refine_ls_hydrogen_treatment mixed
_refine_ls_matrix_type full
_refine_ls_number_parameters 272
_refine_ls_number_reflns 3051
_refine_ls_number_restraints 0
_refine_ls_restrained_S_all 1.071
_refine_ls_R_factor_all 0.0736
_refine_ls_R_factor_gt 0.0594
_refine_ls_shift/su_max 0.001
_refine_ls_shift/su_mean 0.000
_refine_ls_structure_factor_coef Fsqd
_refine_ls_weighting_details 'calc w=1/[\s^2^(Fo^2^)+(0.0782P)^2^+2.0603P] where P=(Fo^2^+2Fc^2^)/3'
_refine_ls_weighting_scheme calc
_refine_ls_wR_factor_gt 0.1618
_refine_ls_wR_factor_ref 0.1737
_reflns_number_gt 2501
_reflns_number_total 3051
_reflns_threshold_expression >2sigma(I)
_cod_data_source_file ja205779b_si_002.cif
_cod_data_source_block lirr85
_cod_database_code 4106490

loop_
_symmetry_equiv_pos_as_xyz
'x, y, z'
'-x, -y, -z'

loop_
_atom_site_label
_atom_site_type_symbol
_atom_site_fract_x
_atom_site_fract_y
_atom_site_fract_z
_atom_site_U_iso_or_equiv
_atom_site_adp_type
_atom_site_occupancy
_atom_site_symmetry_multiplicity
_atom_site_calc_flag
_atom_site_refinement_flags
Cl1 Cl 0.18082(12) 0.84477(7) 1.01042(7) 0.0190(2) Uani 1 1 d .
O1 O 0.3249(5) 0.5980(3) 1.0208(3) 0.0436(8) Uani 1 1 d .
O2 O 0.2483(5) 0.5114(3) 0.8946(3) 0.0412(7) Uani 1 1 d .
O3 O 0.4974(4) 0.6647(2) 0.4875(2) 0.0317(6) Uani 1 1 d .
O4 O 0.4579(4) 0.8633(2) 0.4230(2) 0.0322(6) Uani 1 1 d .
O5 O 0.0906(4) 1.1018(2) 0.7491(3) 0.0374(7) Uani 1 1 d .
O6 O 0.3324(5) 1.0720(3) 0.8492(3) 0.0432(8) Uani 1 1 d .
N1 N 0.1702(5) 0.1769(3) 0.2778(3) 0.0389(9) Uani 1 1 d .
N2 N 0.2096(6) 0.3025(5) 0.1034(4) 0.0558(12) Uani 1 1 d .
H2B H 0.2114 0.3666 0.0481 0.067 Uiso 1 1 calc R
N3 N 0.2934(5) 0.5986(3) 0.9240(3) 0.0320(8) Uani 1 1 d .
N4 N 0.2289(5) 1.0390(3) 0.7922(3) 0.0310(8) Uani 1 1 d .
B1 B 0.1538(7) 0.2998(5) 0.2258(4) 0.0344(11) Uani 1 1 d .
C1 C 0.0868(7) 0.3891(5) 0.3046(6) 0.0594(16) Uani 1 1 d .
H1A H 0.0717 0.4723 0.2748 0.071 Uiso 1 1 calc R
C2 C 0.0484(8) 0.3446(8) 0.4221(7) 0.075(2) Uani 1 1 d .
H2A H 0.0068 0.3986 0.4756 0.090 Uiso 1 1 calc R
C3 C 0.0682(8) 0.2225(9) 0.4666(5) 0.078(2) Uani 1 1 d .
H3A H 0.0385 0.1967 0.5493 0.094 Uiso 1 1 calc R
C4 C 0.1278(7) 0.1392(6) 0.3968(5) 0.0655(18) Uani 1 1 d .
H4A H 0.1399 0.0567 0.4297 0.079 Uiso 1 1 calc R
C5 C 0.2364(7) 0.1094(5) 0.1882(6) 0.0612(17) Uani 1 1 d .
H5A H 0.2596 0.0250 0.1978 0.073 Uiso 1 1 calc R
C6 C 0.2605(7) 0.1867(7) 0.0866(5) 0.0639(17) Uani 1 1 d .
H6A H 0.3073 0.1642 0.0118 0.077 Uiso 1 1 calc R
C7 C 0.2657(6) 0.8203(4) 0.8648(3) 0.0281(8) Uani 1 1 d .
C8 C 0.3113(6) 0.7074(3) 0.8344(3) 0.0270(8) Uani 1 1 d .
C9 C 0.3697(5) 0.6908(3) 0.7184(3) 0.0265(8) Uani 1 1 d .
C10 C 0.3821(5) 0.7887(3) 0.6281(3) 0.0258(8) Uani 1 1 d .
C11 C 0.3316(5) 0.9026(4) 0.6541(3) 0.0271(8) Uani 1 1 d .
C12 C 0.2777(6) 0.9159(3) 0.7703(3) 0.0269(8) Uani 1 1 d .
C13 C 0.4481(6) 0.7777(3) 0.5022(3) 0.0269(8) Uani 1 1 d .
C14 C 0.5791(7) 0.6467(4) 0.3665(4) 0.0355(10) Uani 1 1 d .
C15 C 0.4080(8) 0.6529(5) 0.3029(4) 0.0465(12) Uani 1 1 d .
H9 H 0.407(7) 0.605(4) 0.700(4) 0.037(12) Uiso 1 1 d .
H11 H 0.337(7) 0.971(4) 0.586(4) 0.047(13) Uiso 1 1 d .
H14A H 0.679(9) 0.710(5) 0.321(5) 0.067(16) Uiso 1 1 d .
H14B H 0.656(6) 0.563(4) 0.369(4) 0.030(11) Uiso 1 1 d .
H15A H 0.297(9) 0.599(5) 0.350(5) 0.067(17) Uiso 1 1 d .
H15B H 0.475(8) 0.633(5) 0.221(5) 0.066(16) Uiso 1 1 d .
H15C H 0.312(8) 0.741(5) 0.302(4) 0.058(15) Uiso 1 1 d .

loop_
_atom_site_aniso_label
_atom_site_aniso_U_11
_atom_site_aniso_U_22
_atom_site_aniso_U_33
_atom_site_aniso_U_23
_atom_site_aniso_U_13
_atom_site_aniso_U_12
Cl1 0.0141(4) 0.0267(5) 0.0169(4) -0.0088(3) -0.0039(3) 0.0034(3)
O1 0.0537(19) 0.0496(19) 0.0269(16) -0.0032(13) -0.0133(14) -0.0018(15)
O2 0.0483(18) 0.0341(16) 0.0429(18) -0.0047(14) -0.0138(14) -0.0066(14)
O3 0.0333(15) 0.0313(15) 0.0322(15) -0.0121(12) -0.0048(12) -0.0032(12)
O4 0.0345(15) 0.0330(15) 0.0291(15) -0.0053(12) -0.0043(12) -0.0073(12)
O5 0.0338(16) 0.0356(16) 0.0398(17) -0.0060(13) -0.0080(13) 0.0042(13)
O6 0.0465(18) 0.0451(18) 0.0472(18) -0.0224(15) -0.0154(15) -0.0052(14)
N1 0.0235(17) 0.047(2) 0.048(2) -0.0082(18) -0.0095(16) -0.0063(15)
N2 0.035(2) 0.088(3) 0.043(2) 0.005(2) -0.0130(18) -0.017(2)
N3 0.0307(18) 0.0349(19) 0.0300(19) -0.0057(15) -0.0074(14) -0.0014(14)
N4 0.0284(18) 0.0351(19) 0.0297(18) -0.0106(15) -0.0034(14) -0.0012(15)
B1 0.019(2) 0.052(3) 0.033(2) 0.000(2) -0.0098(18) -0.010(2)
C1 0.032(3) 0.044(3) 0.113(5) -0.019(3) -0.029(3) -0.003(2)
C2 0.031(3) 0.126(6) 0.090(5) -0.073(5) -0.018(3) 0.003(3)
C3 0.026(3) 0.180(8) 0.029(3) -0.012(4) -0.008(2) -0.018(4)
C4 0.028(3) 0.091(4) 0.065(4) 0.036(3) -0.024(3) -0.018(3)
C5 0.020(2) 0.059(3) 0.119(5) -0.052(4) -0.015(3) -0.002(2)
C6 0.029(3) 0.115(5) 0.061(4) -0.044(4) -0.005(2) -0.015(3)
C7 0.0189(18) 0.037(2) 0.029(2) -0.0073(17) -0.0069(15) -0.0015(15)
C8 0.0213(18) 0.032(2) 0.028(2) -0.0052(16) -0.0079(15) -0.0017(15)
C9 0.0198(18) 0.030(2) 0.032(2) -0.0080(17) -0.0092(15) -0.0009(15)
C10 0.0169(17) 0.033(2) 0.030(2) -0.0093(16) -0.0053(15) -0.0044(15)
C11 0.0193(18) 0.033(2) 0.031(2) -0.0070(17) -0.0061(15) -0.0037(15)
C12 0.0204(18) 0.030(2) 0.032(2) -0.0097(16) -0.0050(15) -0.0021(15)
C13 0.0203(18) 0.030(2) 0.032(2) -0.0081(17) -0.0053(15) -0.0051(15)
C14 0.038(2) 0.037(2) 0.031(2) -0.0155(19) -0.0016(18) -0.0023(19)
C15 0.046(3) 0.060(3) 0.040(3) -0.023(2) -0.011(2) -0.007(2)

loop_
_atom_type_symbol
_atom_type_description
_atom_type_scat_dispersion_real
_atom_type_scat_dispersion_imag
_atom_type_scat_source
C C 0.0033 0.0016 'International Tables Vol C Tables 4.2.6.8 and 6.1.1.4'
H H 0.0000 0.0000 'International Tables Vol C Tables 4.2.6.8 and 6.1.1.4'
B B 0.0013 0.0007 'International Tables Vol C Tables 4.2.6.8 and 6.1.1.4'
N N 0.0061 0.0033 'International Tables Vol C Tables 4.2.6.8 and 6.1.1.4'
O O 0.0106 0.0060 'International Tables Vol C Tables 4.2.6.8 and 6.1.1.4'
Cl Cl 0.1484 0.1585 'International Tables Vol C Tables 4.2.6.8 and 6.1.1.4'

loop_
_geom_angle_atom_site_label_1
_geom_angle_atom_site_label_2
_geom_angle_atom_site_label_3
_geom_angle
C13 O3 C14 115.9(3)
C4 N1 C5 129.2(5)
C4 N1 B1 122.2(5)
C5 N1 B1 108.7(4)
C6 N2 B1 107.2(5)
C6 N2 H2B 126.4
B1 N2 H2B 126.4
O1 N3 O2 123.9(3)
O1 N3 C8 119.6(3)
O2 N3 C8 116.5(3)
O6 N4 O5 124.7(3)
O6 N4 C12 118.1(3)
O5 N4 C12 117.2(3)
N2 B1 N1 105.4(4)
N2 B1 C1 136.3(5)
N1 B1 C1 118.3(4)
C2 C1 B1 116.1(5)
C2 C1 H1A 122.0
B1 C1 H1A 122.0
C1 C2 C3 122.3(5)
C1 C2 H2A 118.8
C3 C2 H2A 118.8
C4 C3 C2 122.8(5)
C4 C3 H3A 118.6
C2 C3 H3A 118.6
C3 C4 N1 118.3(6)
C3 C4 H4A 120.8
N1 C4 H4A 120.8
C6 C5 N1 106.7(5)
C6 C5 H5A 126.6
N1 C5 H5A 126.6
C5 C6 N2 112.0(5)
C5 C6 H6A 124.0
N2 C6 H6A 124.0
C8 C7 C12 115.3(3)
C8 C7 Cl1 123.7(3)
C12 C7 Cl1 120.8(3)
C9 C8 C7 122.5(4)
C9 C8 N3 116.0(3)
C7 C8 N3 121.5(3)
C10 C9 C8 119.8(4)
C10 C9 H9 120(2)
C8 C9 H9 120(2)
C9 C10 C11 119.7(4)
C9 C10 C13 122.7(3)
C11 C10 C13 117.6(3)
C12 C11 C10 119.0(4)
C12 C11 H11 124(3)
C10 C11 H11 117(3)
C11 C12 C7 123.7(4)
C11 C12 N4 116.4(3)
C7 C12 N4 119.9(3)
O4 C13 O3 124.7(4)
O4 C13 C10 122.8(3)
O3 C13 C10 112.6(3)
O3 C14 C15 111.3(4)
O3 C14 H14A 111(3)
C15 C14 H14A 109(3)
O3 C14 H14B 108(2)
C15 C14 H14B 107(2)
H14A C14 H14B 110(4)
C14 C15 H15A 112(3)
C14 C15 H15B 107(3)
H15A C15 H15B 113(4)
C14 C15 H15C 110(3)
H15A C15 H15C 99(4)
H15B C15 H15C 115(4)

loop_
_geom_bond_atom_site_label_1
_geom_bond_atom_site_label_2
_geom_bond_distance
Cl1 C7 1.763(4)
O1 N3 1.217(4)
O2 N3 1.234(4)
O3 C13 1.334(5)
O3 C14 1.463(5)
O4 C13 1.213(5)
O5 N4 1.223(4)
O6 N4 1.222(4)
N1 C4 1.367(7)
N1 C5 1.402(6)
N1 B1 1.423(6)
N2 C6 1.374(8)
N2 B1 1.413(6)
N2 H2B 0.8800
N3 C8 1.470(5)
N4 C12 1.473(5)
B1 C1 1.488(8)
C1 C2 1.364(9)
C1 H1A 0.9500
C2 C3 1.396(10)
C2 H2A 0.9500
C3 C4 1.357(10)
C3 H3A 0.9500
C4 H4A 0.9500
C5 C6 1.337(9)
C5 H5A 0.9500
C6 H6A 0.9500
C7 C8 1.396(5)
C7 C12 1.399(5)
C8 C9 1.391(5)
C9 C10 1.385(5)
C9 H9 1.04(4)
C10 C11 1.388(5)
C10 C13 1.487(5)
C11 C12 1.381(5)
C11 H11 1.00(5)
C14 C15 1.495(6)
C14 H14A 1.05(6)
C14 H14B 1.01(4)
C15 H15A 1.03(6)
C15 H15B 1.03(6)
C15 H15C 1.11(5)

loop_
_geom_hbond_atom_site_label_D
_geom_hbond_atom_site_label_H
_geom_hbond_atom_site_label_A
_geom_hbond_distance_DH
_geom_hbond_distance_HA
_geom_hbond_distance_DA
_geom_hbond_angle_DHA
_geom_hbond_site_symmetry_A
N2 H2B O2 0.88 2.20 3.073(5) 172.0 1_554

loop_
_geom_torsion_atom_site_label_1
_geom_torsion_atom_site_label_2
_geom_torsion_atom_site_label_3
_geom_torsion_atom_site_label_4
_geom_torsion
C6 N2 B1 N1 -1.5(5)
C6 N2 B1 C1 178.9(5)
C4 N1 B1 N2 179.9(4)
C5 N1 B1 N2 0.7(4)
C4 N1 B1 C1 -0.4(6)
C5 N1 B1 C1 -179.6(4)
N2 B1 C1 C2 -179.7(5)
N1 B1 C1 C2 0.7(6)
B1 C1 C2 C3 -0.7(7)
C1 C2 C3 C4 0.4(8)
C2 C3 C4 N1 0.0(7)
C5 N1 C4 C3 179.1(4)
B1 N1 C4 C3 0.1(6)
C4 N1 C5 C6 -178.8(4)
B1 N1 C5 C6 0.3(5)
N1 C5 C6 N2 -1.3(5)
B1 N2 C6 C5 1.8(5)
C12 C7 C8 C9 1.5(5)
Cl1 C7 C8 C9 177.2(3)
C12 C7 C8 N3 -176.4(3)
Cl1 C7 C8 N3 -0.7(5)
O1 N3 C8 C9 151.0(4)
O2 N3 C8 C9 -28.3(5)
O1 N3 C8 C7 -31.0(5)
O2 N3 C8 C7 149.8(4)
C7 C8 C9 C10 -0.6(5)
N3 C8 C9 C10 177.4(3)
C8 C9 C10 C11 -1.4(5)
C8 C9 C10 C13 178.5(3)
C9 C10 C11 C12 2.5(5)
C13 C10 C11 C12 -177.5(3)
C10 C11 C12 C7 -1.7(6)
C10 C11 C12 N4 179.1(3)
C8 C7 C12 C11 -0.3(5)
Cl1 C7 C12 C11 -176.2(3)
C8 C7 C12 N4 178.9(3)
Cl1 C7 C12 N4 3.0(5)
O6 N4 C12 C11 -121.1(4)
O5 N4 C12 C11 57.0(5)
O6 N4 C12 C7 59.6(5)
O5 N4 C12 C7 -122.3(4)
C14 O3 C13 O4 3.4(5)
C14 O3 C13 C10 -175.5(3)
C9 C10 C13 O4 179.6(3)
C11 C10 C13 O4 -0.4(5)
C9 C10 C13 O3 -1.5(5)
C11 C10 C13 O3 178.5(3)
C13 O3 C14 C15 -82.4(5)
